data_4344426
loop_
_publ_author_name
'Szentkuti, Alexander'
'Garg, Jai Anand'
'Blacque, Olivier'
'Venkatesan, Koushik'

_publ_section_title
;
 Monocyclometalated Gold(III) Complexes Bearing \p-Accepting Cyanide
 Ligands: Syntheses, Structural, Photophysical, and Electrochemical
 Investigations.
;
_journal_issue 22
_journal_name_full 'Inorganic chemistry'
_journal_page_first 10748
_journal_page_last 10760
_journal_paper_doi 10.1021/acs.inorgchem.5b01762
_journal_volume 54
_journal_year 2015
_chemical_formula_moiety 'C13 H8 Au N3'
_chemical_formula_sum 'C13 H8 Au N3'
_chemical_formula_weight 403.19
_chemical_name_systematic
;
Bis(cyano-\kC)[2-(pyridin-2-yl-\kN)phenyl-\kC^1^]gold(iii)
;
_space_group_crystal_system monoclinic
_space_group_IT_number 14
_space_group_name_Hall '-P 2yn'
_space_group_name_H-M_alt 'P 1 21/n 1'
_symmetry_space_group_name_Hall '-P 2yn'
_symmetry_space_group_name_H-M 'P 1 21/n 1'
_atom_sites_solution_hydrogens geom
_atom_sites_solution_primary direct
_audit_creation_date 2014-11-10
_audit_creation_method
;
Olex2 1.2
(compiled 2014.09.19 svn.r3010 for OlexSys, GUI svn.r4874)
;
_cell_angle_alpha 90
_cell_angle_beta 101.895(3)
_cell_angle_gamma 90
_cell_formula_units_Z 4
_cell_length_a 9.1216(3)
_cell_length_b 7.4912(2)
_cell_length_c 16.6287(6)
_cell_measurement_reflns_used 3023
_cell_measurement_temperature 183(2)
_cell_measurement_theta_max 32.6
_cell_measurement_theta_min 2.5
_cell_volume 1111.87(6)
_computing_cell_refinement
;
CrysAlisPro, Oxford Diffraction Ltd.,
Version 1.171.33.55 (release 05-01-2010 CrysAlis171 .NET)
(compiled Jan  5 2010,16:28:46)
;
_computing_data_collection
;
CrysAlisPro, Oxford Diffraction Ltd.,
Version 1.171.33.55 (release 05-01-2010 CrysAlis171 .NET)
(compiled Jan  5 2010,16:28:46)
;
_computing_data_reduction
;
CrysAlisPro, Oxford Diffraction Ltd.,
Version 1.171.33.55 (release 05-01-2010 CrysAlis171 .NET)
(compiled Jan  5 2010,16:28:46)
;
_computing_molecular_graphics 'Olex2 (Dolomanov et al., 2009)'
_computing_publication_material 'Olex2 (Dolomanov et al., 2009)'
_computing_structure_refinement 'ShelXL (Sheldrick, 2008)'
_computing_structure_solution 'ShelXS-1997 (Sheldrick, 2008)'
_diffrn_ambient_temperature 183(2)
_diffrn_detector_area_resol_mean 10.4498
_diffrn_measured_fraction_theta_full 0.999
_diffrn_measured_fraction_theta_max 1.000
_diffrn_measurement_details
;
  1 omega  -41.00   -8.00   1.0000   30.0000
omega____ theta____ kappa____ phi______ frames
    -      -19.6537   77.0000 -120.0000 33

  2 omega   -5.00   99.00   1.0000   30.0000
omega____ theta____ kappa____ phi______ frames
    -       20.4350   77.0000  120.0000 104

  3 omega   -9.00   69.00   1.0000   30.0000
omega____ theta____ kappa____ phi______ frames
    -       20.4350   77.0000    0.0000 78

  4 omega  -46.00    4.00   1.0000   30.0000
omega____ theta____ kappa____ phi______ frames
    -      -19.6537   38.0000   90.0000 50
;
_diffrn_measurement_device_type 'Xcalibur, Ruby'
_diffrn_measurement_method '\w scans'
_diffrn_orient_matrix_UB_11 0.0033679000
_diffrn_orient_matrix_UB_12 0.0581271000
_diffrn_orient_matrix_UB_13 0.0340032000
_diffrn_orient_matrix_UB_21 -0.0740025000
_diffrn_orient_matrix_UB_22 0.0294040000
_diffrn_orient_matrix_UB_23 -0.0165397000
_diffrn_orient_matrix_UB_31 -0.0287585000
_diffrn_orient_matrix_UB_32 -0.0687274000
_diffrn_orient_matrix_UB_33 0.0216866000
_diffrn_radiation_monochromator graphite
_diffrn_radiation_type MoK\a
_diffrn_radiation_wavelength 0.71073
_diffrn_reflns_av_R_equivalents 0.0453
_diffrn_reflns_av_unetI/netI 0.0717
_diffrn_reflns_laue_measured_fraction_full 0.999
_diffrn_reflns_laue_measured_fraction_max 1.000
_diffrn_reflns_limit_h_max 12
_diffrn_reflns_limit_h_min -11
_diffrn_reflns_limit_k_max 9
_diffrn_reflns_limit_k_min -9
_diffrn_reflns_limit_l_max 21
_diffrn_reflns_limit_l_min -22
_diffrn_reflns_number 7402
_diffrn_reflns_point_group_measured_fraction_full 0.999
_diffrn_reflns_point_group_measured_fraction_max 1.000
_diffrn_reflns_theta_full 25.242
_diffrn_reflns_theta_max 28.282
_diffrn_reflns_theta_min 2.503
_diffrn_source 'Enhance (Mo) X-ray Source'
_exptl_absorpt_coefficient_mu 13.208
_exptl_absorpt_correction_T_max 0.687
_exptl_absorpt_correction_T_min 0.430
_exptl_absorpt_correction_type analytical
_exptl_absorpt_process_details
;
CrysAlisPro, Oxford Diffraction Ltd.,
Version 1.171.33.55 (release 05-01-2010 CrysAlis171 .NET)
(compiled Jan  5 2010,16:28:46)
Analytical numeric absorption correction using a multifaceted crystal
model based on expressions derived by R.C. Clark & J.S. Reid.
(Clark, R. C. & Reid, J. S. (1995). Acta Cryst. A51, 887-897)
;
_exptl_crystal_colour colourless
_exptl_crystal_density_diffrn 2.409
_exptl_crystal_description prism
_exptl_crystal_F_000 744
_exptl_crystal_size_max 0.08
_exptl_crystal_size_mid 0.08
_exptl_crystal_size_min 0.04
_refine_diff_density_max 0.849
_refine_diff_density_min -0.980
_refine_diff_density_rms 0.188
_refine_ls_extinction_method none
_refine_ls_goodness_of_fit_ref 0.831
_refine_ls_hydrogen_treatment constr
_refine_ls_matrix_type full
_refine_ls_number_parameters 154
_refine_ls_number_reflns 2752
_refine_ls_number_restraints 0
_refine_ls_restrained_S_all 0.831
_refine_ls_R_factor_all 0.0460
_refine_ls_R_factor_gt 0.0279
_refine_ls_shift/su_max 0.000
_refine_ls_shift/su_mean 0.000
_refine_ls_structure_factor_coef Fsqd
_refine_ls_weighting_details 'w=1/[\s^2^(Fo^2^)+(0.0056P)^2^] where P=(Fo^2^+2Fc^2^)/3'
_refine_ls_weighting_scheme calc
_refine_ls_wR_factor_gt 0.0367
_refine_ls_wR_factor_ref 0.0384
_reflns_Friedel_coverage 0.000
_reflns_number_gt 2020
_reflns_number_total 2752
_reflns_threshold_expression 'I > 2\s(I)'
_cod_data_source_file ic5b01762_si_002.cif
_cod_data_source_block 1
_cod_depositor_comments 'Adding full bibliography for 4344422--4344427.cif.'
_cod_database_code 4344426
_shelxl_version_number 2014/6
_shelx_space_group_comment
;
The symmetry employed for this shelxl refinement is uniquely defined
by the following loop, which should always be used as a source of
symmetry information in preference to the above space-group names.
They are only intended as comments.
;
_reflns_odcompleteness_completeness 99.89
_reflns_odcompleteness_iscentric 1
_reflns_odcompleteness_theta 30.44
_olex2_refinement_description
;
1. Fixed Uiso
 At 1.2 times of:
  All C(H) groups
2.a Aromatic/amide H refined with riding coordinates:
 C3(H3), C4(H4), C5(H5), C6(H6), C10(H10), C11(H11), C12(H12), C13(H13)
;

loop_
_space_group_symop_operation_xyz
'x, y, z'
'-x+1/2, y+1/2, -z+1/2'
'-x, -y, -z'
'x-1/2, -y-1/2, z-1/2'

loop_
_atom_site_label
_atom_site_type_symbol
_atom_site_fract_x
_atom_site_fract_y
_atom_site_fract_z
_atom_site_U_iso_or_equiv
_atom_site_adp_type
_atom_site_occupancy
_atom_site_site_symmetry_order
_atom_site_calc_flag
_atom_site_refinement_flags_posn
Au1 Au 0.14550(2) 0.40196(2) 0.14289(2) 0.01899(6) Uani 1 1 d .
C1 C 0.1372(5) 0.4892(6) 0.2605(3) 0.0239(12) Uani 1 1 d .
C2 C 0.3488(6) 0.5057(6) 0.1554(3) 0.0215(12) Uani 1 1 d .
C3 C -0.1579(5) 0.2871(6) 0.1706(3) 0.0224(11) Uani 1 1 d .
H3 H -0.1245 0.3295 0.2238 0.027 Uiso 1 1 calc R
C4 C -0.3002(5) 0.2223(6) 0.1487(3) 0.0256(12) Uani 1 1 d .
H4 H -0.3621 0.2180 0.1867 0.031 Uiso 1 1 calc R
C5 C -0.3505(5) 0.1637(6) 0.0698(3) 0.0264(13) Uani 1 1 d .
H5 H -0.4479 0.1214 0.0533 0.032 Uiso 1 1 calc R
C6 C -0.2554(6) 0.1679(6) 0.0151(3) 0.0242(12) Uani 1 1 d .
H6 H -0.2889 0.1279 -0.0385 0.029 Uiso 1 1 calc R
C7 C -0.1100(5) 0.2318(6) 0.0397(3) 0.0190(11) Uani 1 1 d .
C8 C 0.0030(5) 0.2441(6) -0.0108(3) 0.0182(11) Uani 1 1 d .
C9 C 0.1404(5) 0.3182(6) 0.0255(3) 0.0170(11) Uani 1 1 d .
C10 C 0.2513(6) 0.3352(6) -0.0190(3) 0.0241(13) Uani 1 1 d .
H10 H 0.3422 0.3876 0.0049 0.029 Uiso 1 1 calc R
C11 C 0.2273(6) 0.2737(6) -0.1001(3) 0.0257(12) Uani 1 1 d .
H11 H 0.3018 0.2859 -0.1303 0.031 Uiso 1 1 calc R
C12 C 0.0925(6) 0.1949(6) -0.1349(3) 0.0263(12) Uani 1 1 d .
H12 H 0.0772 0.1520 -0.1885 0.032 Uiso 1 1 calc R
C13 C -0.0204(6) 0.1790(6) -0.0908(3) 0.0236(12) Uani 1 1 d .
H13 H -0.1109 0.1253 -0.1145 0.028 Uiso 1 1 calc R
N1 N 0.1290(5) 0.5399(6) 0.3220(3) 0.0351(12) Uani 1 1 d .
N2 N 0.4651(5) 0.5658(6) 0.1653(3) 0.0412(13) Uani 1 1 d .
N3 N -0.0649(4) 0.2919(5) 0.1184(2) 0.0187(9) Uani 1 1 d .

loop_
_atom_site_aniso_label
_atom_site_aniso_U_11
_atom_site_aniso_U_22
_atom_site_aniso_U_33
_atom_site_aniso_U_23
_atom_site_aniso_U_13
_atom_site_aniso_U_12
Au1 0.01817(10) 0.01754(10) 0.01959(10) -0.00022(11) -0.00001(7) 0.00083(11)
C1 0.019(3) 0.020(3) 0.029(3) 0.004(3) -0.003(2) 0.010(2)
C2 0.026(3) 0.014(3) 0.022(3) 0.003(2) 0.000(2) 0.006(2)
C3 0.026(3) 0.023(3) 0.017(3) -0.001(2) 0.002(2) 0.004(3)
C4 0.025(3) 0.031(3) 0.024(3) -0.004(3) 0.014(2) -0.001(3)
C5 0.016(3) 0.023(3) 0.040(4) -0.006(3) 0.005(2) -0.007(2)
C6 0.028(3) 0.025(3) 0.019(3) 0.000(2) 0.002(2) 0.000(2)
C7 0.021(3) 0.015(3) 0.019(3) 0.000(2) 0.000(2) 0.005(2)
C8 0.022(3) 0.013(3) 0.017(3) 0.007(2) -0.002(2) 0.006(2)
C9 0.019(3) 0.016(3) 0.016(3) 0.000(2) 0.002(2) 0.006(2)
C10 0.024(3) 0.021(3) 0.028(3) 0.008(2) 0.007(2) 0.006(2)
C11 0.034(3) 0.022(3) 0.026(3) 0.009(3) 0.018(3) 0.005(3)
C12 0.036(3) 0.023(3) 0.019(3) -0.003(2) 0.006(2) -0.003(3)
C13 0.025(3) 0.018(3) 0.026(3) 0.002(2) 0.000(2) -0.002(2)
N1 0.038(3) 0.037(3) 0.026(3) -0.003(2) -0.001(2) 0.005(2)
N2 0.033(3) 0.031(3) 0.057(4) -0.004(2) 0.002(2) -0.004(2)
N3 0.016(2) 0.016(2) 0.023(2) 0.0070(19) 0.0017(18) 0.0032(19)

loop_
_atom_type_symbol
_atom_type_description
_atom_type_scat_dispersion_real
_atom_type_scat_dispersion_imag
_atom_type_scat_source
C C 0.0033 0.0016 'International Tables Vol C Tables 4.2.6.8 and 6.1.1.4'
H H 0.0000 0.0000 'International Tables Vol C Tables 4.2.6.8 and 6.1.1.4'
Au Au -2.0133 8.8022 'International Tables Vol C Tables 4.2.6.8 and 6.1.1.4'
N N 0.0061 0.0033 'International Tables Vol C Tables 4.2.6.8 and 6.1.1.4'

loop_
_exptl_crystal_face_index_h
_exptl_crystal_face_index_k
_exptl_crystal_face_index_l
_exptl_crystal_face_perp_dist
_exptl_oxdiff_crystal_face_indexfrac_h
_exptl_oxdiff_crystal_face_indexfrac_k
_exptl_oxdiff_crystal_face_indexfrac_l
_exptl_oxdiff_crystal_face_x
_exptl_oxdiff_crystal_face_y
_exptl_oxdiff_crystal_face_z
-12 0 10 0.0367 -12.0133 -0.0228 10.0177 0.2996 0.7225 0.5628
12 0 -10 0.0367 12.0133 0.0228 -10.0177 -0.2996 -0.7225 -0.5628
0 9 -11 0.0262 -0.0411 9.0335 -10.9383 0.1501 0.4464 -0.8569
0 -9 11 0.0262 0.0411 -9.0335 10.9383 -0.1501 -0.4464 0.8569
0 0 23 0.0351 0.0261 -0.0476 23.0375 0.7818 -0.3804 0.4997
0 0 -23 0.0031 -0.0261 0.0476 -23.0375 -0.7818 0.3804 -0.4997
8 0 15 0.0418 8.0335 -0.0297 15.0235 0.5368 -0.8400 0.0955
1 -6 19 0.0252 1.0427 -6.0463 18.9778 0.2999 -0.5646 0.7960

loop_
_geom_angle_atom_site_label_1
_geom_angle_atom_site_label_2
_geom_angle_atom_site_label_3
_geom_angle
C2 Au1 C1 89.57(19)
C2 Au1 C9 93.29(19)
C2 Au1 N3 174.62(18)
C9 Au1 C1 176.66(18)
C9 Au1 N3 81.42(17)
N3 Au1 C1 95.69(18)
N1 C1 Au1 177.5(5)
N2 C2 Au1 177.7(5)
C4 C3 H3 118.9
N3 C3 H3 118.9
N3 C3 C4 122.3(5)
C3 C4 H4 120.6
C3 C4 C5 118.8(5)
C5 C4 H4 120.6
C4 C5 H5 120.3
C4 C5 C6 119.5(5)
C6 C5 H5 120.3
C5 C6 H6 119.8
C5 C6 C7 120.3(5)
C7 C6 H6 119.8
C6 C7 C8 126.6(5)
N3 C7 C6 118.4(4)
N3 C7 C8 114.9(4)
C9 C8 C7 117.0(4)
C9 C8 C13 120.2(5)
C13 C8 C7 122.7(4)
C8 C9 Au1 112.3(3)
C10 C9 Au1 127.7(4)
C10 C9 C8 119.9(5)
C9 C10 H10 119.9
C9 C10 C11 120.1(5)
C11 C10 H10 119.9
C10 C11 H11 120.2
C12 C11 C10 119.6(5)
C12 C11 H11 120.2
C11 C12 H12 119.7
C11 C12 C13 120.6(5)
C13 C12 H12 119.7
C8 C13 H13 120.3
C12 C13 C8 119.4(5)
C12 C13 H13 120.3
C3 N3 Au1 125.2(3)
C3 N3 C7 120.6(4)
C7 N3 Au1 114.0(3)

loop_
_geom_bond_atom_site_label_1
_geom_bond_atom_site_label_2
_geom_bond_distance
Au1 C1 2.078(5)
Au1 C2 1.981(5)
Au1 C9 2.041(4)
Au1 N3 2.051(4)
C1 N1 1.107(6)
C2 N2 1.134(6)
C3 H3 0.9300
C3 C4 1.363(6)
C3 N3 1.333(6)
C4 H4 0.9300
C4 C5 1.370(6)
C5 H5 0.9300
C5 C6 1.381(6)
C6 H6 0.9300
C6 C7 1.390(6)
C7 C8 1.461(6)
C7 N3 1.365(5)
C8 C9 1.390(6)
C8 C13 1.391(6)
C9 C10 1.376(6)
C10 H10 0.9300
C10 C11 1.399(6)
C11 H11 0.9300
C11 C12 1.379(6)
C12 H12 0.9300
C12 C13 1.387(6)
C13 H13 0.9300

loop_
_geom_torsion_atom_site_label_1
_geom_torsion_atom_site_label_2
_geom_torsion_atom_site_label_3
_geom_torsion_atom_site_label_4
_geom_torsion
Au1 C9 C10 C11 -178.4(3)
C3 C4 C5 C6 1.4(7)
C4 C3 N3 Au1 175.6(3)
C4 C3 N3 C7 0.3(7)
C4 C5 C6 C7 -0.2(7)
C5 C6 C7 C8 179.9(4)
C5 C6 C7 N3 -0.9(7)
C6 C7 C8 C9 177.8(4)
C6 C7 C8 C13 -4.8(8)
C6 C7 N3 Au1 -174.9(3)
C6 C7 N3 C3 0.9(7)
C7 C8 C9 Au1 -2.2(5)
C7 C8 C9 C10 -179.4(4)
C7 C8 C13 C12 -179.7(4)
C8 C7 N3 Au1 4.4(5)
C8 C7 N3 C3 -179.8(4)
C8 C9 C10 C11 -1.7(7)
C9 C8 C13 C12 -2.5(7)
C9 C10 C11 C12 -0.5(7)
C10 C11 C12 C13 1.2(7)
C11 C12 C13 C8 0.3(7)
C13 C8 C9 Au1 -179.7(3)
C13 C8 C9 C10 3.2(7)
N3 C3 C4 C5 -1.5(7)
N3 C7 C8 C9 -1.4(6)
N3 C7 C8 C13 175.9(4)
